data_8102001
loop_
_publ_author_name
'Jin, Q.-H.'
'Dong, J.-C.'
'Gao, H.-W.'
'Xin, X.-L.'
'Yang, L.'
'Li, P.-Z.'

_publ_section_title
;
Crystal structure of catena-poly[(\m-2-aminopyrimidine-N,N')
bis(\m-chloro)bis(triphenylphosphine)dicopper(I)], Cu~2~Cl~2~
[P(C~6~H~5~)~3~]~2~(C~4~H~5~N~3~)
;
_journal_issue 3
_journal_name_full 'Zeitschrift f\"ur Kristallographie - New Crystal Structures'
_journal_page_first 332
_journal_page_last 334
_journal_volume 221
_journal_year 2006
_chemical_formula_structural Cu~2~Cl~2~(PPh~3~)~2~(C~4~H~5~N~3~)
_chemical_formula_sum 'C40 H35 Cl2 Cu2 N3 P2'
_chemical_formula_weight 817.63
_chemical_name_systematic
; catena-poly[(\m-2-aminopyrimidine-N,N')bis(\m-
chloro)bis(triphenylphosphine)dicopper(I)]
;
_space_group_IT_number 2
_symmetry_cell_setting triclinic
_symmetry_space_group_name_Hall '-P 1'
_symmetry_space_group_name_H-M 'P -1'
_atom_sites_solution_hydrogens geom
_atom_sites_solution_primary direct
_atom_sites_solution_secondary difmap
_audit_creation_method SHELXL-97
_cell_angle_alpha 66.7970(10)
_cell_angle_beta 72.5230(10)
_cell_angle_gamma 78.8590(10)
_cell_formula_units_Z 2
_cell_length_a 9.5428(2)
_cell_length_b 14.5428(3)
_cell_length_c 15.2025(3)
_cell_measurement_reflns_used 3066
_cell_measurement_temperature 273(2)
_cell_measurement_theta_max 0.00
_cell_measurement_theta_min 0.00
_cell_volume 1842.86(7)
_computing_cell_refinement 'Bruker SMART'
_computing_data_collection 'Bruker SMART'
_computing_data_reduction 'Bruker SAINT'
_computing_molecular_graphics 'Bruker SHELXTL'
_computing_publication_material 'Bruker SHELXTL'
_computing_structure_refinement 'SHELXL-97 (Sheldrick, 1997)'
_computing_structure_solution 'SHELXS-97 (Sheldrick, 1990)'
_diffrn_ambient_temperature 273(2)
_diffrn_measured_fraction_theta_full 0.995
_diffrn_measured_fraction_theta_max 0.995
_diffrn_measurement_device_type 'Bruker SMART CCD'
_diffrn_measurement_method phi/omega
_diffrn_radiation_monochromator graphite
_diffrn_radiation_source 'fine-focus sealed tube'
_diffrn_radiation_type MoK\a
_diffrn_radiation_wavelength 0.71073
_diffrn_reflns_av_R_equivalents 0.0683
_diffrn_reflns_av_sigmaI/netI 0.0776
_diffrn_reflns_limit_h_max 12
_diffrn_reflns_limit_h_min -12
_diffrn_reflns_limit_k_max 19
_diffrn_reflns_limit_k_min -19
_diffrn_reflns_limit_l_max 20
_diffrn_reflns_limit_l_min -20
_diffrn_reflns_number 37335
_diffrn_reflns_theta_full 28.32
_diffrn_reflns_theta_max 28.32
_diffrn_reflns_theta_min 1.50
_exptl_absorpt_coefficient_mu 1.419
_exptl_absorpt_correction_T_max 0.7645
_exptl_absorpt_correction_T_min 0.5372
_exptl_absorpt_correction_type none
_exptl_crystal_colour translucent
_exptl_crystal_density_diffrn 1.473
_exptl_crystal_density_meas 0
_exptl_crystal_density_method 'not measured'
_exptl_crystal_description needle
_exptl_crystal_F_000 836
_exptl_crystal_size_max 0.50
_exptl_crystal_size_mid 0.20
_exptl_crystal_size_min 0.20
_refine_diff_density_max 0.328
_refine_diff_density_min -0.352
_refine_diff_density_rms 0.060
_refine_ls_extinction_method none
_refine_ls_goodness_of_fit_ref 0.863
_refine_ls_hydrogen_treatment mixed
_refine_ls_matrix_type full
_refine_ls_number_parameters 442
_refine_ls_number_reflns 9133
_refine_ls_number_restraints 0
_refine_ls_restrained_S_all 0.863
_refine_ls_R_factor_all 0.0899
_refine_ls_R_factor_gt 0.0361
_refine_ls_shift/su_max 0.001
_refine_ls_shift/su_mean 0.000
_refine_ls_structure_factor_coef Fsqd
_refine_ls_weighting_details 'calc w=1/[\s^2^(Fo^2^)+(0.0365P)^2^+0.0000P] where P=(Fo^2^+2Fc^2^)/3'
_refine_ls_weighting_scheme calc
_refine_ls_wR_factor_gt 0.0718
_refine_ls_wR_factor_ref 0.0809
_reflns_number_gt 4830
_reflns_number_total 9133
_reflns_threshold_expression >2sigma(I)
_cod_data_source_file 1267-1814.cff
_cod_data_source_block 060301a_0m
_cod_depositor_comments
;
The following automatic conversions were performed:
'_symmetry_cell_setting' value 'Triclinic' changed to 'triclinic'
according to '/home/saulius/struct/CIF-dictionaries/cif_core.dic'
dictionary named 'cif_core.dic' version 2.4.1 from 2010-06-29.

Automatic conversion script
Id: cif_fix_enum 1555 2011-01-17 13:19:09Z saulius 
;
_cod_original_sg_symbol_H-M P-1
_cod_database_code 8102001

loop_
_symmetry_equiv_pos_as_xyz
'x, y, z'
'-x, -y, -z'

loop_
_atom_site_label
_atom_site_type_symbol
_atom_site_fract_x
_atom_site_fract_y
_atom_site_fract_z
_atom_site_U_iso_or_equiv
_atom_site_adp_type
_atom_site_occupancy
_atom_site_symmetry_multiplicity
_atom_site_Wyckoff_symbol
_atom_site_calc_flag
_atom_site_refinement_flags
_atom_site_disorder_assembly
_atom_site_disorder_group
Cu1 Cu 0.40083(3) 0.57242(2) 0.04174(2) 0.04149(10) Uani 1 2 i d . . .
Cu2 Cu 0.11962(4) 0.41768(2) 0.47902(2) 0.04401(10) Uani 1 2 i d . . .
Cl2 Cl 0.34204(7) 0.41696(5) 0.04140(5) 0.04395(16) Uani 1 2 i d . . .
P1 P 0.13508(7) 0.25231(5) 0.54177(5) 0.03980(17) Uani 1 2 i d . . .
P2 P 0.25767(7) 0.69764(5) -0.03521(5) 0.03855(17) Uani 1 2 i d . . .
Cl1 Cl -0.10966(7) 0.48587(5) 0.42441(5) 0.04563(17) Uani 1 2 i d . . .
N1 N 0.2883(2) 0.48418(15) 0.35796(14) 0.0375(5) Uani 1 2 i d . . .
N2 N 0.4127(2) 0.53095(15) 0.18640(13) 0.0365(5) Uani 1 2 i d . . .
N3 N 0.1893(2) 0.46325(18) 0.24750(15) 0.0529(6) Uani 1 2 i d . . .
H3A H 0.1150 0.4390 0.2953 0.063 Uiso 1 2 i calc R . .
H3B H 0.1930 0.4682 0.1886 0.063 Uiso 1 2 i calc R . .
C1 C 0.2981(3) 0.49312(18) 0.26465(17) 0.0361(6) Uani 1 2 i d . . .
C3 C 0.4016(3) 0.51206(19) 0.37314(18) 0.0440(7) Uani 1 2 i d . . .
H3 H 0.3963 0.5089 0.4363 0.053 Uiso 1 2 i calc R . .
C4 C 0.5256(3) 0.5451(2) 0.29963(19) 0.0480(7) Uani 1 2 i d . . .
H4 H 0.6055 0.5610 0.3123 0.058 Uiso 1 2 i calc R . .
C2 C 0.5257(3) 0.55362(19) 0.20653(18) 0.0434(7) Uani 1 2 i d . . .
H2 H 0.6081 0.5762 0.1552 0.052 Uiso 1 2 i calc R . .
C5 C 0.2530(3) 0.6948(2) -0.15347(19) 0.0462(7) Uani 1 2 i d . . .
C6 C 0.1785(3) 0.6211(2) -0.1533(2) 0.0572(8) Uani 1 2 i d . . .
H6 H 0.1285 0.5766 -0.0938 0.069 Uiso 1 2 i calc R . .
C10 C 0.3299(4) 0.7575(3) -0.2431(2) 0.0678(9) Uani 1 2 i d . . .
H10 H 0.3809 0.8068 -0.2448 0.081 Uiso 1 2 i calc R . .
C8 C 0.2542(4) 0.6773(3) -0.3289(3) 0.0829(11) Uani 1 2 i d . . .
H8 H 0.2529 0.6728 -0.3881 0.099 Uiso 1 2 i calc R . .
C7 C 0.1786(4) 0.6140(3) -0.2417(3) 0.0710(10) Uani 1 2 i d . . .
H7 H 0.1269 0.5657 -0.2413 0.085 Uiso 1 2 i calc R . .
C9 C 0.3319(4) 0.7476(3) -0.3301(2) 0.0878(12) Uani 1 2 i d . . .
H9 H 0.3864 0.7890 -0.3898 0.105 Uiso 1 2 i calc R . .
C11 C 0.0629(3) 0.70985(18) 0.02814(19) 0.0412(6) Uani 1 2 i d . . .
C16 C 0.0296(3) 0.6917(2) 0.1280(2) 0.0524(7) Uani 1 2 i d . . .
H16 H 0.1052 0.6699 0.1604 0.063 Uiso 1 2 i calc R . .
C15 C -0.1132(4) 0.7051(2) 0.1811(2) 0.0665(9) Uani 1 2 i d . . .
H15 H -0.1326 0.6933 0.2481 0.080 Uiso 1 2 i calc R . .
C14 C -0.2242(4) 0.7351(2) 0.1359(3) 0.0674(9) Uani 1 2 i d . . .
H14 H -0.3202 0.7444 0.1718 0.081 Uiso 1 2 i calc R . .
C13 C -0.1960(3) 0.7521(2) 0.0366(3) 0.0706(9) Uani 1 2 i d . . .
H13 H -0.2734 0.7718 0.0058 0.085 Uiso 1 2 i calc R . .
C12 C -0.0528(3) 0.7400(2) -0.0177(2) 0.0596(8) Uani 1 2 i d . . .
H12 H -0.0341 0.7522 -0.0848 0.072 Uiso 1 2 i calc R . .
C17 C 0.3126(3) 0.82318(19) -0.06702(18) 0.0401(6) Uani 1 2 i d . . .
C22 C 0.4546(3) 0.8335(2) -0.0726(2) 0.0530(7) Uani 1 2 i d . . .
H22 H 0.5211 0.7768 -0.0601 0.064 Uiso 1 2 i calc R . .
C20 C 0.4047(4) 1.0101(2) -0.1147(2) 0.0600(8) Uani 1 2 i d . . .
H20 H 0.4362 1.0729 -0.1315 0.072 Uiso 1 2 i calc R . .
C19 C 0.2622(4) 1.0018(2) -0.1081(3) 0.0732(10) Uani 1 2 i d . . .
H19 H 0.1960 1.0587 -0.1195 0.088 Uiso 1 2 i calc R . .
C21 C 0.5013(3) 0.9270(2) -0.0967(2) 0.0658(9) Uani 1 2 i d . . .
H21 H 0.5985 0.9327 -0.1006 0.079 Uiso 1 2 i calc R . .
C18 C 0.2159(3) 0.9088(2) -0.0843(2) 0.0656(9) Uani 1 2 i d . . .
H18 H 0.1182 0.9036 -0.0799 0.079 Uiso 1 2 i calc R . .
C23 C -0.0067(3) 0.19732(19) 0.65462(17) 0.0394(6) Uani 1 2 i d . . .
C27 C 0.3089(3) 0.1922(2) 0.57331(18) 0.0441(7) Uani 1 2 i d . . .
C26 C 0.1233(3) 0.19721(19) 0.45549(19) 0.0454(7) Uani 1 2 i d . . .
C24 C -0.1327(3) 0.2580(2) 0.6755(2) 0.0490(7) Uani 1 2 i d . . .
H24 H -0.1442 0.3232 0.6312 0.059 Uiso 1 2 i calc R . .
C28 C 0.3924(3) 0.2479(2) 0.5911(2) 0.0575(8) Uani 1 2 i d . . .
H28 H 0.3589 0.3137 0.5866 0.069 Uiso 1 2 i calc R . .
C31 C 0.3633(3) 0.0946(2) 0.5788(2) 0.0566(8) Uani 1 2 i d . . .
H31 H 0.3101 0.0566 0.5652 0.068 Uiso 1 2 i calc R . .
C25 C 0.0061(3) 0.1003(2) 0.7220(2) 0.0552(8) Uani 1 2 i d . . .
H25 H 0.0895 0.0578 0.7094 0.066 Uiso 1 2 i calc R . .
C29 C 0.5258(4) 0.2065(3) 0.6157(2) 0.0770(10) Uani 1 2 i d . . .
H29 H 0.5813 0.2447 0.6273 0.092 Uiso 1 2 i calc R . .
C38 C 0.4957(4) 0.0532(3) 0.6042(2) 0.0754(10) Uani 1 2 i d . . .
H38 H 0.5305 -0.0124 0.6086 0.090 Uiso 1 2 i calc R . .
C34 C -0.2272(3) 0.1282(2) 0.8275(2) 0.0525(7) Uani 1 2 i d . . .
H34 H -0.3002 0.1054 0.8857 0.063 Uiso 1 2 i calc R . .
C35 C -0.2420(3) 0.2233(2) 0.7615(2) 0.0554(8) Uani 1 2 i d . . .
H35 H -0.3263 0.2652 0.7742 0.066 Uiso 1 2 i calc R . .
C36 C -0.1032(3) 0.0664(2) 0.8073(2) 0.0620(8) Uani 1 2 i d . . .
H36 H -0.0931 0.0011 0.8516 0.074 Uiso 1 2 i calc R . .
C33 C 0.0074(4) 0.1465(3) 0.4684(2) 0.0709(9) Uani 1 2 i d . . .
H33 H -0.0668 0.1335 0.5267 0.085 Uiso 1 2 i calc R . .
C32 C 0.2323(4) 0.2143(2) 0.3686(2) 0.0705(9) Uani 1 2 i d . . .
H32 H 0.3127 0.2476 0.3588 0.085 Uiso 1 2 i calc R . .
C37 C 0.5753(4) 0.1100(3) 0.6228(2) 0.0822(12) Uani 1 2 i d . . .
H37 H 0.6636 0.0822 0.6404 0.099 Uiso 1 2 i calc R . .
C39 C 0.1083(6) 0.1315(3) 0.3107(3) 0.0972(14) Uani 1 2 i d . . .
H39 H 0.1039 0.1083 0.2627 0.117 Uiso 1 2 i calc R . .
C40 C 0.2235(5) 0.1825(3) 0.2961(3) 0.0965(13) Uani 1 2 i d . . .
H40 H 0.2965 0.1960 0.2372 0.116 Uiso 1 2 i calc R . .
C30 C -0.0007(5) 0.1143(3) 0.3957(3) 0.0951(13) Uani 1 2 i d . . .
H30 H -0.0808 0.0809 0.4050 0.114 Uiso 1 2 i calc R . .

loop_
_atom_site_aniso_label
_atom_site_aniso_U_11
_atom_site_aniso_U_22
_atom_site_aniso_U_33
_atom_site_aniso_U_23
_atom_site_aniso_U_13
_atom_site_aniso_U_12
Cu1 0.0433(2) 0.04212(19) 0.03563(18) -0.01241(15) -0.00890(14) -0.00066(15)
Cu2 0.0504(2) 0.04028(19) 0.03765(18) -0.01428(15) -0.00281(15) -0.00787(16)
Cl2 0.0437(4) 0.0444(4) 0.0436(4) -0.0211(3) -0.0002(3) -0.0091(3)
P1 0.0407(4) 0.0386(4) 0.0386(4) -0.0149(3) -0.0063(3) -0.0034(3)
P2 0.0409(4) 0.0393(4) 0.0385(4) -0.0146(3) -0.0139(3) -0.0027(3)
Cl1 0.0453(4) 0.0587(4) 0.0404(4) -0.0268(3) -0.0102(3) -0.0027(3)
N1 0.0398(13) 0.0440(13) 0.0287(11) -0.0142(10) -0.0055(9) -0.0055(10)
N2 0.0381(12) 0.0391(12) 0.0298(11) -0.0134(9) -0.0027(9) -0.0049(10)
N3 0.0480(14) 0.0818(18) 0.0327(12) -0.0208(12) -0.0016(10) -0.0270(13)
C1 0.0363(15) 0.0391(15) 0.0316(14) -0.0142(11) -0.0047(11) -0.0031(12)
C3 0.0475(17) 0.0524(17) 0.0347(14) -0.0187(13) -0.0100(13) -0.0035(14)
C4 0.0400(16) 0.0659(19) 0.0432(16) -0.0226(14) -0.0077(13) -0.0138(14)
C2 0.0399(16) 0.0489(17) 0.0377(15) -0.0149(13) -0.0031(12) -0.0077(13)
C5 0.0462(17) 0.0531(18) 0.0447(16) -0.0215(14) -0.0188(13) 0.0046(14)
C6 0.067(2) 0.0566(19) 0.062(2) -0.0281(16) -0.0283(16) -0.0003(16)
C10 0.078(2) 0.082(2) 0.0479(19) -0.0218(18) -0.0170(17) -0.0167(19)
C8 0.096(3) 0.109(3) 0.066(3) -0.052(2) -0.041(2) 0.019(2)
C7 0.077(2) 0.083(3) 0.082(3) -0.051(2) -0.038(2) 0.007(2)
C9 0.102(3) 0.122(3) 0.042(2) -0.028(2) -0.0152(19) -0.020(3)
C11 0.0405(16) 0.0373(15) 0.0477(16) -0.0156(12) -0.0141(13) -0.0018(12)
C16 0.0479(18) 0.0562(19) 0.0549(18) -0.0227(15) -0.0157(14) 0.0025(14)
C15 0.054(2) 0.071(2) 0.064(2) -0.0258(18) -0.0012(17) -0.0005(17)
C14 0.050(2) 0.0452(19) 0.097(3) -0.0305(19) 0.0045(19) -0.0056(15)
C13 0.0427(19) 0.070(2) 0.107(3) -0.036(2) -0.029(2) 0.0026(16)
C12 0.0499(19) 0.069(2) 0.066(2) -0.0250(17) -0.0250(16) 0.0008(16)
C17 0.0438(16) 0.0411(16) 0.0390(15) -0.0152(12) -0.0142(12) -0.0038(13)
C22 0.0471(18) 0.0442(17) 0.071(2) -0.0232(15) -0.0178(15) 0.0002(14)
C20 0.071(2) 0.0410(18) 0.069(2) -0.0132(15) -0.0228(17) -0.0128(17)
C19 0.080(3) 0.0394(19) 0.104(3) -0.0187(18) -0.048(2) 0.0087(17)
C21 0.053(2) 0.054(2) 0.092(3) -0.0248(18) -0.0184(18) -0.0108(16)
C18 0.0538(19) 0.0436(19) 0.104(3) -0.0183(17) -0.0394(19) -0.0007(15)
C23 0.0384(15) 0.0438(16) 0.0377(14) -0.0176(12) -0.0070(12) -0.0043(12)
C27 0.0407(16) 0.0515(17) 0.0348(14) -0.0148(13) -0.0043(12) -0.0020(14)
C26 0.0560(18) 0.0376(15) 0.0434(16) -0.0156(13) -0.0166(14) 0.0030(13)
C24 0.0476(17) 0.0408(16) 0.0502(17) -0.0133(13) -0.0071(14) 0.0003(13)
C28 0.0531(19) 0.071(2) 0.0527(18) -0.0239(16) -0.0148(15) -0.0078(16)
C31 0.0522(19) 0.0542(19) 0.0593(19) -0.0233(15) -0.0093(15) 0.0039(15)
C25 0.0520(18) 0.0449(17) 0.0553(18) -0.0122(14) -0.0067(15) 0.0030(14)
C29 0.062(2) 0.114(3) 0.063(2) -0.031(2) -0.0241(18) -0.013(2)
C38 0.059(2) 0.077(2) 0.067(2) -0.0177(19) -0.0131(18) 0.024(2)
C34 0.0480(18) 0.066(2) 0.0412(16) -0.0159(15) -0.0048(13) -0.0170(16)
C35 0.0431(17) 0.064(2) 0.0542(18) -0.0242(16) -0.0033(14) -0.0009(15)
C36 0.062(2) 0.0542(19) 0.0514(18) 0.0010(15) -0.0117(16) -0.0111(16)
C33 0.081(2) 0.083(2) 0.066(2) -0.0349(19) -0.0253(18) -0.016(2)
C32 0.087(2) 0.074(2) 0.054(2) -0.0341(18) -0.0017(18) -0.0149(19)
C37 0.047(2) 0.120(4) 0.060(2) -0.018(2) -0.0178(17) 0.012(2)
C39 0.166(5) 0.074(3) 0.080(3) -0.043(2) -0.059(3) 0.004(3)
C40 0.143(4) 0.088(3) 0.058(2) -0.043(2) -0.010(2) 0.001(3)
C30 0.126(4) 0.095(3) 0.097(3) -0.043(3) -0.053(3) -0.024(3)

loop_
_atom_type_symbol
_atom_type_description
_atom_type_scat_dispersion_real
_atom_type_scat_dispersion_imag
_atom_type_scat_source
C C 0.0033 0.0016 'International Tables Vol C Tables 4.2.6.8 and 6.1.1.4'
H H 0.0000 0.0000 'International Tables Vol C Tables 4.2.6.8 and 6.1.1.4'
N N 0.0061 0.0033 'International Tables Vol C Tables 4.2.6.8 and 6.1.1.4'
P P 0.1023 0.0942 'International Tables Vol C Tables 4.2.6.8 and 6.1.1.4'
Cl Cl 0.1484 0.1585 'International Tables Vol C Tables 4.2.6.8 and 6.1.1.4'
Cu Cu 0.3201 1.2651 'International Tables Vol C Tables 4.2.6.8 and 6.1.1.4'

loop_
_geom_angle_atom_site_label_1
_geom_angle_atom_site_label_2
_geom_angle_atom_site_label_3
_geom_angle
_geom_angle_site_symmetry_1
_geom_angle_site_symmetry_3
_geom_angle_publ_flag
N2 Cu1 P2 126.40(6) . . ?
N2 Cu1 Cl2 100.01(6) . 2_665 ?
P2 Cu1 Cl2 113.23(3) . 2_665 ?
N2 Cu1 Cl2 101.72(6) . . ?
P2 Cu1 Cl2 108.53(3) . . ?
Cl2 Cu1 Cl2 104.59(2) 2_665 . ?
N2 Cu1 Cu1 107.96(6) . 2_665 ?
P2 Cu1 Cu1 125.58(2) . 2_665 ?
Cl2 Cu1 Cu1 52.784(18) 2_665 2_665 ?
Cl2 Cu1 Cu1 51.803(17) . 2_665 ?
N1 Cu2 P1 116.93(6) . . ?
N1 Cu2 Cl1 99.04(6) . 2_566 ?
P1 Cu2 Cl1 121.50(3) . 2_566 ?
N1 Cu2 Cl1 105.42(6) . . ?
P1 Cu2 Cl1 111.16(3) . . ?
Cl1 Cu2 Cl1 100.44(2) 2_566 . ?
Cu1 Cl2 Cu1 75.41(2) 2_665 . ?
C26 P1 C27 102.54(12) . . ?
C26 P1 C23 105.33(12) . . ?
C27 P1 C23 104.42(11) . . ?
C26 P1 Cu2 112.53(9) . . ?
C27 P1 Cu2 115.35(9) . . ?
C23 P1 Cu2 115.35(9) . . ?
C5 P2 C11 103.72(12) . . ?
C5 P2 C17 104.01(12) . . ?
C11 P2 C17 101.58(11) . . ?
C5 P2 Cu1 112.83(9) . . ?
C11 P2 Cu1 118.11(9) . . ?
C17 P2 Cu1 114.87(9) . . ?
Cu2 Cl1 Cu2 79.56(2) 2_566 . ?
C3 N1 C1 116.7(2) . . ?
C3 N1 Cu2 118.94(16) . . ?
C1 N1 Cu2 124.07(17) . . ?
C2 N2 C1 116.5(2) . . ?
C2 N2 Cu1 120.77(16) . . ?
C1 N2 Cu1 122.10(17) . . ?
C1 N3 H3A 120.0 . . ?
C1 N3 H3B 120.0 . . ?
H3A N3 H3B 120.0 . . ?
N3 C1 N1 118.3(2) . . ?
N3 C1 N2 117.6(2) . . ?
N1 C1 N2 124.2(2) . . ?
N1 C3 C4 122.9(2) . . ?
N1 C3 H3 118.6 . . ?
C4 C3 H3 118.6 . . ?
C2 C4 C3 116.7(2) . . ?
C2 C4 H4 121.7 . . ?
C3 C4 H4 121.7 . . ?
N2 C2 C4 122.9(2) . . ?
N2 C2 H2 118.6 . . ?
C4 C2 H2 118.6 . . ?
C10 C5 C6 118.3(3) . . ?
C10 C5 P2 122.7(2) . . ?
C6 C5 P2 118.9(2) . . ?
C7 C6 C5 120.3(3) . . ?
C7 C6 H6 119.9 . . ?
C5 C6 H6 119.9 . . ?
C9 C10 C5 120.6(3) . . ?
C9 C10 H10 119.7 . . ?
C5 C10 H10 119.7 . . ?
C7 C8 C9 120.2(3) . . ?
C7 C8 H8 119.9 . . ?
C9 C8 H8 119.9 . . ?
C8 C7 C6 120.2(3) . . ?
C8 C7 H7 119.9 . . ?
C6 C7 H7 119.9 . . ?
C8 C9 C10 120.4(3) . . ?
C8 C9 H9 119.8 . . ?
C10 C9 H9 119.8 . . ?
C16 C11 C12 117.9(3) . . ?
C16 C11 P2 117.3(2) . . ?
C12 C11 P2 124.8(2) . . ?
C11 C16 C15 121.6(3) . . ?
C11 C16 H16 119.2 . . ?
C15 C16 H16 119.2 . . ?
C14 C15 C16 120.1(3) . . ?
C14 C15 H15 119.9 . . ?
C16 C15 H15 119.9 . . ?
C15 C14 C13 120.1(3) . . ?
C15 C14 H14 119.9 . . ?
C13 C14 H14 119.9 . . ?
C14 C13 C12 120.2(3) . . ?
C14 C13 H13 119.9 . . ?
C12 C13 H13 119.9 . . ?
C13 C12 C11 120.1(3) . . ?
C13 C12 H12 120.0 . . ?
C11 C12 H12 120.0 . . ?
C22 C17 C18 117.9(2) . . ?
C22 C17 P2 119.1(2) . . ?
C18 C17 P2 123.0(2) . . ?
C17 C22 C21 121.1(3) . . ?
C17 C22 H22 119.4 . . ?
C21 C22 H22 119.4 . . ?
C19 C20 C21 120.2(3) . . ?
C19 C20 H20 119.9 . . ?
C21 C20 H20 119.9 . . ?
C20 C19 C18 119.9(3) . . ?
C20 C19 H19 120.0 . . ?
C18 C19 H19 120.1 . . ?
C20 C21 C22 119.9(3) . . ?
C20 C21 H21 120.1 . . ?
C22 C21 H21 120.1 . . ?
C19 C18 C17 121.0(3) . . ?
C19 C18 H18 119.5 . . ?
C17 C18 H18 119.5 . . ?
C24 C23 C25 117.9(2) . . ?
C24 C23 P1 117.5(2) . . ?
C25 C23 P1 124.5(2) . . ?
C28 C27 C31 118.4(3) . . ?
C28 C27 P1 117.8(2) . . ?
C31 C27 P1 123.9(2) . . ?
C33 C26 C32 118.1(3) . . ?
C33 C26 P1 123.9(2) . . ?
C32 C26 P1 117.8(2) . . ?
C23 C24 C35 121.0(3) . . ?
C23 C24 H24 119.5 . . ?
C35 C24 H24 119.5 . . ?
C27 C28 C29 120.7(3) . . ?
C27 C28 H28 119.7 . . ?
C29 C28 H28 119.7 . . ?
C38 C31 C27 120.8(3) . . ?
C38 C31 H31 119.6 . . ?
C27 C31 H31 119.6 . . ?
C36 C25 C23 120.8(3) . . ?
C36 C25 H25 119.6 . . ?
C23 C25 H25 119.6 . . ?
C37 C29 C28 119.9(3) . . ?
C37 C29 H29 120.0 . . ?
C28 C29 H29 120.0 . . ?
C37 C38 C31 119.5(3) . . ?
C37 C38 H38 120.2 . . ?
C31 C38 H38 120.2 . . ?
C35 C34 C36 119.3(3) . . ?
C35 C34 H34 120.4 . . ?
C36 C34 H34 120.4 . . ?
C34 C35 C24 120.5(3) . . ?
C34 C35 H35 119.8 . . ?
C24 C35 H35 119.8 . . ?
C34 C36 C25 120.6(3) . . ?
C34 C36 H36 119.7 . . ?
C25 C36 H36 119.7 . . ?
C26 C33 C30 120.8(3) . . ?
C26 C33 H33 119.6 . . ?
C30 C33 H33 119.6 . . ?
C26 C32 C40 120.9(3) . . ?
C26 C32 H32 119.5 . . ?
C40 C32 H32 119.5 . . ?
C29 C37 C38 120.7(3) . . ?
C29 C37 H37 119.7 . . ?
C38 C37 H37 119.7 . . ?
C40 C39 C30 119.9(4) . . ?
C40 C39 H39 120.1 . . ?
C30 C39 H39 120.1 . . ?
C39 C40 C32 120.1(4) . . ?
C39 C40 H40 120.0 . . ?
C32 C40 H40 120.0 . . ?
C39 C30 C33 120.2(4) . . ?
C39 C30 H30 119.9 . . ?
C33 C30 H30 119.9 . . ?

loop_
_geom_bond_atom_site_label_1
_geom_bond_atom_site_label_2
_geom_bond_distance
_geom_bond_site_symmetry_2
_geom_bond_publ_flag
Cu1 N2 2.0715(19) . ?
Cu1 P2 2.2070(7) . ?
Cu1 Cl2 2.4025(7) 2_665 ?
Cu1 Cl2 2.4346(7) . ?
Cu1 Cu1 2.9585(6) 2_665 ?
Cu2 N1 2.0816(19) . ?
Cu2 P1 2.2035(7) . ?
Cu2 Cl1 2.3704(7) 2_566 ?
Cu2 Cl1 2.4625(7) . ?
P1 C26 1.824(3) . ?
P1 C27 1.826(3) . ?
P1 C23 1.832(2) . ?
P2 C5 1.829(3) . ?
P2 C11 1.829(3) . ?
P2 C17 1.834(3) . ?
N1 C3 1.334(3) . ?
N1 C1 1.348(3) . ?
N2 C2 1.334(3) . ?
N2 C1 1.360(3) . ?
N3 C1 1.327(3) . ?
N3 H3A 0.8600 . ?
N3 H3B 0.8600 . ?
C3 C4 1.372(3) . ?
C3 H3 0.9300 . ?
C4 C2 1.371(3) . ?
C4 H4 0.9300 . ?
C2 H2 0.9300 . ?
C5 C10 1.380(4) . ?
C5 C6 1.395(4) . ?
C6 C7 1.387(4) . ?
C6 H6 0.9300 . ?
C10 C9 1.380(4) . ?
C10 H10 0.9300 . ?
C8 C7 1.359(5) . ?
C8 C9 1.365(5) . ?
C8 H8 0.9300 . ?
C7 H7 0.9300 . ?
C9 H9 0.9300 . ?
C11 C16 1.380(4) . ?
C11 C12 1.389(4) . ?
C16 C15 1.380(4) . ?
C16 H16 0.9300 . ?
C15 C14 1.343(4) . ?
C15 H15 0.9300 . ?
C14 C13 1.379(4) . ?
C14 H14 0.9300 . ?
C13 C12 1.387(4) . ?
C13 H13 0.9300 . ?
C12 H12 0.9300 . ?
C17 C22 1.365(3) . ?
C17 C18 1.384(4) . ?
C22 C21 1.387(4) . ?
C22 H22 0.9300 . ?
C20 C19 1.358(4) . ?
C20 C21 1.359(4) . ?
C20 H20 0.9300 . ?
C19 C18 1.381(4) . ?
C19 H19 0.9300 . ?
C21 H21 0.9300 . ?
C18 H18 0.9300 . ?
C23 C24 1.381(3) . ?
C23 C25 1.387(3) . ?
C27 C28 1.384(4) . ?
C27 C31 1.393(4) . ?
C26 C33 1.370(4) . ?
C26 C32 1.380(4) . ?
C24 C35 1.384(4) . ?
C24 H24 0.9300 . ?
C28 C29 1.392(4) . ?
C28 H28 0.9300 . ?
C31 C38 1.387(4) . ?
C31 H31 0.9300 . ?
C25 C36 1.376(4) . ?
C25 H25 0.9300 . ?
C29 C37 1.365(5) . ?
C29 H29 0.9300 . ?
C38 C37 1.376(5) . ?
C38 H38 0.9300 . ?
C34 C35 1.362(4) . ?
C34 C36 1.376(4) . ?
C34 H34 0.9300 . ?
C35 H35 0.9300 . ?
C36 H36 0.9300 . ?
C33 C30 1.385(4) . ?
C33 H33 0.9300 . ?
C32 C40 1.381(4) . ?
C32 H32 0.9300 . ?
C37 H37 0.9300 . ?
C39 C40 1.359(5) . ?
C39 C30 1.361(5) . ?
C39 H39 0.9300 . ?
C40 H40 0.9300 . ?
C30 H30 0.9300 . ?

loop_
_geom_torsion_atom_site_label_1
_geom_torsion_atom_site_label_2
_geom_torsion_atom_site_label_3
_geom_torsion_atom_site_label_4
_geom_torsion
_geom_torsion_site_symmetry_1
_geom_torsion_site_symmetry_2
_geom_torsion_site_symmetry_3
_geom_torsion_site_symmetry_4
_geom_torsion_publ_flag
N2 Cu1 Cl2 Cu1 -103.73(6) . . . 2_665 ?
P2 Cu1 Cl2 Cu1 121.14(3) . . . 2_665 ?
Cl2 Cu1 Cl2 Cu1 0.0 2_665 . . 2_665 ?
N1 Cu2 P1 C26 -64.31(12) . . . . ?
Cl1 Cu2 P1 C26 174.50(10) 2_566 . . . ?
Cl1 Cu2 P1 C26 56.79(10) . . . . ?
N1 Cu2 P1 C27 52.85(11) . . . . ?
Cl1 Cu2 P1 C27 -68.34(9) 2_566 . . . ?
Cl1 Cu2 P1 C27 173.95(9) . . . . ?
N1 Cu2 P1 C23 174.81(11) . . . . ?
Cl1 Cu2 P1 C23 53.61(10) 2_566 . . . ?
Cl1 Cu2 P1 C23 -64.10(9) . . . . ?
N2 Cu1 P2 C5 -168.82(12) . . . . ?
Cl2 Cu1 P2 C5 67.71(10) 2_665 . . . ?
Cl2 Cu1 P2 C5 -47.94(10) . . . . ?
Cu1 Cu1 P2 C5 7.85(11) 2_665 . . . ?
N2 Cu1 P2 C11 -47.71(12) . . . . ?
Cl2 Cu1 P2 C11 -171.18(9) 2_665 . . . ?
Cl2 Cu1 P2 C11 73.17(10) . . . . ?
Cu1 Cu1 P2 C11 128.97(9) 2_665 . . . ?
N2 Cu1 P2 C17 72.19(12) . . . . ?
Cl2 Cu1 P2 C17 -51.28(9) 2_665 . . . ?
Cl2 Cu1 P2 C17 -166.93(9) . . . . ?
Cu1 Cu1 P2 C17 -111.13(9) 2_665 . . . ?
N1 Cu2 Cl1 Cu2 -102.51(6) . . . 2_566 ?
P1 Cu2 Cl1 Cu2 129.86(3) . . . 2_566 ?
Cl1 Cu2 Cl1 Cu2 0.0 2_566 . . 2_566 ?
P1 Cu2 N1 C3 -94.71(18) . . . . ?
Cl1 Cu2 N1 C3 37.68(19) 2_566 . . . ?
Cl1 Cu2 N1 C3 141.23(18) . . . . ?
P1 Cu2 N1 C1 78.99(19) . . . . ?
Cl1 Cu2 N1 C1 -148.62(18) 2_566 . . . ?
Cl1 Cu2 N1 C1 -45.1(2) . . . . ?
P2 Cu1 N2 C2 -103.67(18) . . . . ?
Cl2 Cu1 N2 C2 25.22(19) 2_665 . . . ?
Cl2 Cu1 N2 C2 132.54(18) . . . . ?
Cu1 Cu1 N2 C2 79.17(19) 2_665 . . . ?
P2 Cu1 N2 C1 66.63(19) . . . . ?
Cl2 Cu1 N2 C1 -164.48(17) 2_665 . . . ?
Cl2 Cu1 N2 C1 -57.16(18) . . . . ?
Cu1 Cu1 N2 C1 -110.53(17) 2_665 . . . ?
C3 N1 C1 N3 178.0(2) . . . . ?
Cu2 N1 C1 N3 4.2(3) . . . . ?
C3 N1 C1 N2 -2.0(4) . . . . ?
Cu2 N1 C1 N2 -175.81(17) . . . . ?
C2 N2 C1 N3 -175.3(2) . . . . ?
Cu1 N2 C1 N3 14.1(3) . . . . ?
C2 N2 C1 N1 4.8(4) . . . . ?
Cu1 N2 C1 N1 -165.94(18) . . . . ?
C1 N1 C3 C4 -2.2(4) . . . . ?
Cu2 N1 C3 C4 171.9(2) . . . . ?
N1 C3 C4 C2 3.3(4) . . . . ?
C1 N2 C2 C4 -3.5(4) . . . . ?
Cu1 N2 C2 C4 167.3(2) . . . . ?
C3 C4 C2 N2 -0.3(4) . . . . ?
C11 P2 C5 C10 128.0(3) . . . . ?
C17 P2 C5 C10 22.1(3) . . . . ?
Cu1 P2 C5 C10 -103.1(2) . . . . ?
C11 P2 C5 C6 -57.3(2) . . . . ?
C17 P2 C5 C6 -163.2(2) . . . . ?
Cu1 P2 C5 C6 71.7(2) . . . . ?
C10 C5 C6 C7 -2.0(4) . . . . ?
P2 C5 C6 C7 -177.0(2) . . . . ?
C6 C5 C10 C9 0.4(5) . . . . ?
P2 C5 C10 C9 175.2(3) . . . . ?
C9 C8 C7 C6 0.8(5) . . . . ?
C5 C6 C7 C8 1.5(5) . . . . ?
C7 C8 C9 C10 -2.5(6) . . . . ?
C5 C10 C9 C8 1.9(6) . . . . ?
C5 P2 C11 C16 165.9(2) . . . . ?
C17 P2 C11 C16 -86.4(2) . . . . ?
Cu1 P2 C11 C16 40.2(2) . . . . ?
C5 P2 C11 C12 -17.0(3) . . . . ?
C17 P2 C11 C12 90.8(2) . . . . ?
Cu1 P2 C11 C12 -142.6(2) . . . . ?
C12 C11 C16 C15 -1.5(4) . . . . ?
P2 C11 C16 C15 175.9(2) . . . . ?
C11 C16 C15 C14 1.0(5) . . . . ?
C16 C15 C14 C13 0.3(5) . . . . ?
C15 C14 C13 C12 -1.1(5) . . . . ?
C14 C13 C12 C11 0.6(5) . . . . ?
C16 C11 C12 C13 0.7(4) . . . . ?
P2 C11 C12 C13 -176.4(2) . . . . ?
C5 P2 C17 C22 -102.7(2) . . . . ?
C11 P2 C17 C22 149.8(2) . . . . ?
Cu1 P2 C17 C22 21.1(2) . . . . ?
C5 P2 C17 C18 78.3(3) . . . . ?
C11 P2 C17 C18 -29.2(3) . . . . ?
Cu1 P2 C17 C18 -157.9(2) . . . . ?
C18 C17 C22 C21 -1.2(4) . . . . ?
P2 C17 C22 C21 179.8(2) . . . . ?
C21 C20 C19 C18 -0.8(5) . . . . ?
C19 C20 C21 C22 0.7(5) . . . . ?
C17 C22 C21 C20 0.4(5) . . . . ?
C20 C19 C18 C17 0.0(5) . . . . ?
C22 C17 C18 C19 1.1(5) . . . . ?
P2 C17 C18 C19 180.0(2) . . . . ?
C26 P1 C23 C24 -106.4(2) . . . . ?
C27 P1 C23 C24 146.0(2) . . . . ?
Cu2 P1 C23 C24 18.3(2) . . . . ?
C26 P1 C23 C25 76.0(3) . . . . ?
C27 P1 C23 C25 -31.6(3) . . . . ?
Cu2 P1 C23 C25 -159.3(2) . . . . ?
C26 P1 C27 C28 146.0(2) . . . . ?
C23 P1 C27 C28 -104.4(2) . . . . ?
Cu2 P1 C27 C28 23.3(2) . . . . ?
C26 P1 C27 C31 -32.9(2) . . . . ?
C23 P1 C27 C31 76.8(2) . . . . ?
Cu2 P1 C27 C31 -155.6(2) . . . . ?
C27 P1 C26 C33 123.2(3) . . . . ?
C23 P1 C26 C33 14.3(3) . . . . ?
Cu2 P1 C26 C33 -112.2(2) . . . . ?
C27 P1 C26 C32 -61.8(3) . . . . ?
C23 P1 C26 C32 -170.8(2) . . . . ?
Cu2 P1 C26 C32 62.7(3) . . . . ?
C25 C23 C24 C35 0.5(4) . . . . ?
P1 C23 C24 C35 -177.3(2) . . . . ?
C31 C27 C28 C29 -1.2(4) . . . . ?
P1 C27 C28 C29 179.9(2) . . . . ?
C28 C27 C31 C38 1.8(4) . . . . ?
P1 C27 C31 C38 -179.3(2) . . . . ?
C24 C23 C25 C36 -0.5(4) . . . . ?
P1 C23 C25 C36 177.1(2) . . . . ?
C27 C28 C29 C37 -0.2(5) . . . . ?
C27 C31 C38 C37 -0.9(5) . . . . ?
C36 C34 C35 C24 -0.9(5) . . . . ?
C23 C24 C35 C34 0.2(4) . . . . ?
C35 C34 C36 C25 1.0(5) . . . . ?
C23 C25 C36 C34 -0.2(5) . . . . ?
C32 C26 C33 C30 -0.7(5) . . . . ?
P1 C26 C33 C30 174.2(3) . . . . ?
C33 C26 C32 C40 1.0(5) . . . . ?
P1 C26 C32 C40 -174.2(3) . . . . ?
C28 C29 C37 C38 1.2(5) . . . . ?
C31 C38 C37 C29 -0.6(5) . . . . ?
C30 C39 C40 C32 1.9(6) . . . . ?
C26 C32 C40 C39 -1.7(6) . . . . ?
C40 C39 C30 C33 -1.6(7) . . . . ?
C26 C33 C30 C39 1.0(6) . . . . ?
